data_7711598
loop_
_publ_author_name
'Yuan, Qingbing'
'Huang, Zeming'
'Wu, weikang'
'Hong, Dongjing'
'Zhu, Shan'
'Wei, Jieding'
'Zhou, Shuangliu'
'Wang, Shaowu'

_publ_section_title
;
 Halide-Bridged Tetranuclear Organocopper(I) Clusters Supported by the
 Indolyl-based NCN Pincer Ligands and Their Catalytic Activities towards
 Hydrophosphination of Alkenes
;
_journal_name_full 'Dalton Transactions'
_journal_paper_doi 10.1039/D2DT02654F
_journal_year 2022
_chemical_formula_moiety 'C54 H68 Br2 Cu4 N6'
_chemical_formula_sum 'C54 H68 Br2 Cu4 N6'
_chemical_formula_weight 1215.12
_space_group_crystal_system monoclinic
_space_group_IT_number 14
_space_group_name_Hall '-P 2ybc'
_space_group_name_H-M_alt 'P 1 21/c 1'
_atom_sites_solution_hydrogens geom
_audit_creation_date 2019-09-09
_audit_creation_method
;
Olex2 1.2
(compiled 2018.05.29 svn.r3508 for OlexSys, GUI svn.r5506)
;
_audit_update_record
;
2022-01-18 deposited with the CCDC.	2022-10-27 downloaded from the CCDC.
;
_cell_angle_alpha 90
_cell_angle_beta 104.3130(10)
_cell_angle_gamma 90
_cell_formula_units_Z 4
_cell_length_a 12.8172(7)
_cell_length_b 20.8740(11)
_cell_length_c 23.2383(12)
_cell_measurement_reflns_used 9886
_cell_measurement_temperature 293(2)
_cell_measurement_theta_max 27.05
_cell_measurement_theta_min 2.28
_cell_volume 6024.3(6)
_computing_molecular_graphics 'Olex2 (Dolomanov et al., 2009)'
_computing_publication_material 'Olex2 (Dolomanov et al., 2009)'
_computing_structure_refinement 'ShelXL (Sheldrick, 2015)'
_computing_structure_solution 'SHELXT 2014/5 (Sheldrick, 2014)'
_diffrn_ambient_temperature 293.15
_diffrn_measured_fraction_theta_full 1.000
_diffrn_measured_fraction_theta_max 0.995
_diffrn_measurement_device_type 'Bruker APEX-II CCD'
_diffrn_radiation_type MoK\a
_diffrn_radiation_wavelength 0.71073
_diffrn_reflns_av_R_equivalents 0.0738
_diffrn_reflns_av_unetI/netI 0.0657
_diffrn_reflns_Laue_measured_fraction_full 1.000
_diffrn_reflns_Laue_measured_fraction_max 0.995
_diffrn_reflns_limit_h_max 16
_diffrn_reflns_limit_h_min -16
_diffrn_reflns_limit_k_max 27
_diffrn_reflns_limit_k_min -27
_diffrn_reflns_limit_l_max 29
_diffrn_reflns_limit_l_min -29
_diffrn_reflns_number 70071
_diffrn_reflns_point_group_measured_fraction_full 1.000
_diffrn_reflns_point_group_measured_fraction_max 0.995
_diffrn_reflns_theta_full 25.242
_diffrn_reflns_theta_max 27.507
_diffrn_reflns_theta_min 1.330
_exptl_absorpt_coefficient_mu 2.756
_exptl_crystal_colour red
_exptl_crystal_density_diffrn 1.340
_exptl_crystal_description block
_exptl_crystal_F_000 2480
_exptl_crystal_size_max 0.22
_exptl_crystal_size_mid 0.21
_exptl_crystal_size_min 0.2
_refine_diff_density_max 0.888
_refine_diff_density_min -0.650
_refine_diff_density_rms 0.081
_refine_ls_extinction_method none
_refine_ls_goodness_of_fit_ref 1.019
_refine_ls_hydrogen_treatment constr
_refine_ls_matrix_type full
_refine_ls_number_parameters 603
_refine_ls_number_reflns 13768
_refine_ls_number_restraints 1218
_refine_ls_restrained_S_all 1.081
_refine_ls_R_factor_all 0.1122
_refine_ls_R_factor_gt 0.0545
_refine_ls_shift/su_max 0.002
_refine_ls_shift/su_mean 0.000
_refine_ls_structure_factor_coef Fsqd
_refine_ls_weighting_details 'w=1/[\s^2^(Fo^2^)+(0.0551P)^2^+5.8733P] where P=(Fo^2^+2Fc^2^)/3'
_refine_ls_weighting_scheme calc
_refine_ls_wR_factor_gt 0.1192
_refine_ls_wR_factor_ref 0.1409
_reflns_Friedel_coverage 0.000
_reflns_number_gt 7686
_reflns_number_total 13768
_reflns_threshold_expression 'I > 2\s(I)'
_cod_data_source_file d2dt02654f2.cif
_cod_data_source_block 1_a_CCDC3
_cod_database_code 7711598
_shelx_shelxl_version_number 2018/3
_shelx_space_group_comment
;
The symmetry employed for this shelxl refinement is uniquely defined
by the following loop, which should always be used as a source of
symmetry information in preference to the above space-group names.
They are only intended as comments.
;
_shelx_estimated_absorpt_t_max 0.609
_shelx_estimated_absorpt_t_min 0.582
_olex2_refinement_description
;
1. Fixed Uiso
 At 1.2 times of:
  All C(H) groups, All C(H,H) groups
 At 1.5 times of:
  All C(H,H,H) groups
2. Uiso/Uaniso restraints and constraints
C36 \\sim C2 \\sim C9 \\sim C35 \\sim C10 \\sim C30 \\sim C29 \\sim C37 \\sim
C3 \\sim C28 \\sim C8 \\sim C1 \\sim C11 \\sim C15 \\sim C22 \\sim C7 \\sim C42
\\sim C38 \\sim C31 \\sim C49 \\sim C34 \\sim C4 \\sim C46 \\sim C12 \\sim C13
\\sim C19 \\sim C6 \\sim C5 \\sim C43 \\sim C23 \\sim C24 \\sim C16 \\sim C32
\\sim C33 \\sim C41 \\sim C14 \\sim C39 \\sim C51 \\sim C27 \\sim C52 \\sim C25
\\sim C48 \\sim C50 \\sim C40 \\sim C26 \\sim C20 \\sim C54 \\sim C45 \\sim C21
\\sim C44 \\sim C53 \\sim C17 \\sim C18 \\sim C47: within 3.8A with sigma of
0.01 and sigma for terminal atoms of 0.02
3.a Ternary CH refined with riding coordinates:
 C46(H46), C19(H19), C43(H43), C16(H16)
3.b Secondary CH2 refined with riding coordinates:
 C22(H22A,H22B), C49(H49A,H49B), C23(H23A,H23B), C24(H24A,H24B), C51(H51A,
 H51B), C27(H27A,H27B), C52(H52A,H52B), C25(H25A,H25B), C50(H50A,H50B),
 C26(H26A,H26B), C54(H54A,H54B), C53(H53A,H53B)
3.c Aromatic/amide H refined with riding coordinates:
 C36(H36), C9(H9), C7(H7), C31(H31), C34(H34), C4(H4), C12(H12), C13(H13),
 C6(H6), C5(H5), C32(H32), C33(H33), C41(H41), C14(H14), C39(H39), C40(H40)
3.d Idealised Me refined as rotating group:
 C48(H48A,H48B,H48C), C20(H20A,H20B,H20C), C45(H45A,H45B,H45C), C21(H21A,H21B,
 H21C), C44(H44A,H44B,H44C), C17(H17A,H17B,H17C), C18(H18A,H18B,H18C), C47(H47A,
 H47B,H47C)
;
_olex2_submission_special_instructions 'No special instructions were received'

loop_
_space_group_symop_operation_xyz
'x, y, z'
'-x, y+1/2, -z+1/2'
'-x, -y, -z'
'x, -y-1/2, z-1/2'

loop_
_atom_site_label
_atom_site_type_symbol
_atom_site_fract_x
_atom_site_fract_y
_atom_site_fract_z
_atom_site_U_iso_or_equiv
_atom_site_adp_type
_atom_site_occupancy
_atom_site_site_symmetry_order
_atom_site_calc_flag
_atom_site_refinement_flags_posn
_atom_site_refinement_flags_adp
_atom_site_refinement_flags_occupancy
_atom_site_disorder_assembly
_atom_site_disorder_group
Br2 Br 0.82562(5) 0.92826(3) 0.68878(2) 0.06353(17) Uani 1 1 d . . . . .
Cu1 Cu 0.62711(5) 0.79115(3) 0.59144(2) 0.04581(16) Uani 1 1 d . . . . .
Cu3 Cu 0.75279(5) 0.80290(3) 0.69342(2) 0.04566(16) Uani 1 1 d . . . . .
Br1 Br 0.54795(5) 0.91450(3) 0.57077(2) 0.07134(19) Uani 1 1 d . . . . .
Cu2 Cu 0.61840(5) 0.88855(3) 0.67445(3) 0.05186(17) Uani 1 1 d . . . . .
Cu4 Cu 0.75695(5) 0.87667(3) 0.59400(3) 0.05118(17) Uani 1 1 d . . . . .
N5 N 0.8705(3) 0.74635(17) 0.68984(14) 0.0382(9) Uani 1 1 d . . . . .
N2 N 0.5142(3) 0.73730(17) 0.60638(15) 0.0393(9) Uani 1 1 d . . . . .
N4 N 0.7475(3) 0.78765(18) 0.50017(16) 0.0474(10) Uani 1 1 d . . . . .
N1 N 0.6315(3) 0.82330(19) 0.78267(16) 0.0481(10) Uani 1 1 d . . . . .
C36 C 0.8944(4) 0.7258(2) 0.6419(2) 0.0457(10) Uani 1 1 d . U . . .
H36 H 0.950936 0.696699 0.647409 0.055 Uiso 1 1 calc R . . . .
C2 C 0.5389(4) 0.7592(2) 0.71210(19) 0.0452(10) Uani 1 1 d . U . . .
C9 C 0.4902(4) 0.7292(2) 0.6569(2) 0.0492(10) Uani 1 1 d . U . . .
H9 H 0.434812 0.700456 0.657110 0.059 Uiso 1 1 calc R . . . .
C35 C 0.8218(4) 0.7499(3) 0.4819(2) 0.0544(10) Uani 1 1 d . U . . .
C10 C 0.4468(4) 0.7043(2) 0.5560(2) 0.0512(10) Uani 1 1 d . U . . .
C30 C 0.8835(4) 0.7194(2) 0.5322(2) 0.0481(10) Uani 1 1 d . U . . .
N3 N 0.5641(4) 0.9495(2) 0.73640(19) 0.0619(12) Uani 1 1 d . . . . .
C29 C 0.8447(4) 0.7423(2) 0.58229(19) 0.0443(10) Uani 1 1 d . U . . .
C37 C 0.9372(4) 0.7227(2) 0.7453(2) 0.0519(11) Uani 1 1 d . U . . .
C3 C 0.5014(4) 0.7485(3) 0.7649(2) 0.0521(11) Uani 1 1 d . U . . .
C28 C 0.7584(4) 0.7849(2) 0.56102(19) 0.0455(10) Uani 1 1 d . U . . .
C8 C 0.5602(4) 0.7908(3) 0.8077(2) 0.0560(11) Uani 1 1 d . U . . .
C1 C 0.6198(4) 0.8064(2) 0.7237(2) 0.0484(10) Uani 1 1 d . U . . .
N6 N 0.8090(5) 0.9192(2) 0.5219(2) 0.0714(14) Uani 1 1 d . . . . .
C11 C 0.3494(4) 0.7321(3) 0.5250(2) 0.0589(12) Uani 1 1 d . U . . .
C15 C 0.4813(4) 0.6465(3) 0.5385(2) 0.0605(12) Uani 1 1 d . U . . .
C22 C 0.6933(4) 0.8795(3) 0.8092(2) 0.0605(12) Uani 1 1 d . U . . .
H22A H 0.756272 0.883548 0.793370 0.073 Uiso 1 1 calc R . . . .
H22B H 0.717995 0.873119 0.851716 0.073 Uiso 1 1 calc R . . . .
C7 C 0.5440(5) 0.7952(3) 0.8652(2) 0.0661(12) Uani 1 1 d . U . . .
H7 H 0.582818 0.823761 0.893164 0.079 Uiso 1 1 calc R . . . .
C42 C 0.9059(5) 0.6667(3) 0.7697(2) 0.0639(12) Uani 1 1 d . U . . .
C38 C 1.0319(4) 0.7559(3) 0.7728(2) 0.0615(12) Uani 1 1 d . U . . .
C31 C 0.9652(4) 0.6774(3) 0.5266(2) 0.0608(12) Uani 1 1 d . U . . .
H31 H 1.006774 0.656029 0.559461 0.073 Uiso 1 1 calc R . . . .
C49 C 0.6808(5) 0.8366(3) 0.4637(2) 0.0660(12) Uani 1 1 d . U . . .
H49A H 0.616961 0.843571 0.478262 0.079 Uiso 1 1 calc R . . . .
H49B H 0.657594 0.821208 0.423192 0.079 Uiso 1 1 calc R . . . .
C34 C 0.8400(5) 0.7416(3) 0.4257(2) 0.0660(12) Uani 1 1 d . U . . .
H34 H 0.799030 0.762775 0.392574 0.079 Uiso 1 1 calc R . . . .
C4 C 0.4268(4) 0.7078(3) 0.7812(2) 0.0622(12) Uani 1 1 d . U . . .
H4 H 0.387931 0.678524 0.754033 0.075 Uiso 1 1 calc R . . . .
C46 C 0.8030(5) 0.6311(3) 0.7411(3) 0.0674(14) Uani 1 1 d . U . . .
H46 H 0.769934 0.652507 0.703513 0.081 Uiso 1 1 calc R . . . .
C12 C 0.2865(5) 0.6990(3) 0.4772(2) 0.0722(14) Uani 1 1 d . U . . .
H12 H 0.220824 0.715938 0.456479 0.087 Uiso 1 1 calc R . . . .
C13 C 0.3196(5) 0.6426(3) 0.4605(3) 0.0764(14) Uani 1 1 d . U . . .
H13 H 0.276353 0.621242 0.428147 0.092 Uiso 1 1 calc R . . . .
C19 C 0.5847(5) 0.6143(3) 0.5722(3) 0.0742(14) Uani 1 1 d . U . . .
H19 H 0.623330 0.644751 0.602058 0.089 Uiso 1 1 calc R . . . .
C6 C 0.4670(5) 0.7547(3) 0.8782(3) 0.0746(14) Uani 1 1 d . U . . .
H6 H 0.452566 0.756956 0.915444 0.090 Uiso 1 1 calc R . . . .
C5 C 0.4115(5) 0.7115(3) 0.8376(3) 0.0740(14) Uani 1 1 d . U . . .
H5 H 0.362533 0.684000 0.848425 0.089 Uiso 1 1 calc R . . . .
C43 C 1.0642(5) 0.8168(3) 0.7475(3) 0.0683(14) Uani 1 1 d . U . . .
H43 H 1.001422 0.831427 0.717022 0.082 Uiso 1 1 calc R . . . .
C23 C 0.6295(5) 0.9410(3) 0.7977(2) 0.0737(13) Uani 1 1 d . U . . .
H23A H 0.582186 0.942806 0.824359 0.088 Uiso 1 1 calc R . . . .
H23B H 0.679250 0.976701 0.807366 0.088 Uiso 1 1 calc R . . . .
C24 C 0.4485(5) 0.9343(3) 0.7299(3) 0.0787(14) Uani 1 1 d . U . . .
H24A H 0.424656 0.949289 0.764005 0.094 Uiso 1 1 calc R . . . .
H24B H 0.436002 0.888539 0.725566 0.094 Uiso 1 1 calc R . . . .
C16 C 0.3137(5) 0.7961(3) 0.5426(3) 0.0757(15) Uani 1 1 d . U . . .
H16 H 0.374135 0.814136 0.572579 0.091 Uiso 1 1 calc R . . . .
C32 C 0.9827(5) 0.6683(3) 0.4704(3) 0.0712(14) Uani 1 1 d . U . . .
H32 H 1.036325 0.640276 0.465612 0.085 Uiso 1 1 calc R . . . .
C33 C 0.9217(5) 0.7003(3) 0.4218(3) 0.0745(14) Uani 1 1 d . U . . .
H33 H 0.936223 0.693853 0.384966 0.089 Uiso 1 1 calc R . . . .
C41 C 0.9722(5) 0.6435(3) 0.8218(3) 0.0819(15) Uani 1 1 d . U . . .
H41 H 0.952849 0.606657 0.839161 0.098 Uiso 1 1 calc R . . . .
C14 C 0.4143(5) 0.6159(3) 0.4894(3) 0.0738(14) Uani 1 1 d . U . . .
H14 H 0.435178 0.576827 0.476513 0.089 Uiso 1 1 calc R . . . .
C39 C 1.0954(5) 0.7293(3) 0.8243(3) 0.0803(15) Uani 1 1 d . U . . .
H39 H 1.159514 0.749326 0.843271 0.096 Uiso 1 1 calc R . . . .
C51 C 0.9225(6) 0.8998(3) 0.5289(3) 0.0803(14) Uani 1 1 d . U . . .
H51A H 0.944489 0.906333 0.492326 0.096 Uiso 1 1 calc R . . . .
H51B H 0.932470 0.854968 0.540086 0.096 Uiso 1 1 calc R . . . .
C27 C 0.5610(6) 1.0182(3) 0.7190(3) 0.0860(16) Uani 1 1 d . U . . .
H27A H 0.625893 1.029919 0.707151 0.103 Uiso 1 1 calc R . . . .
H27B H 0.554479 1.045409 0.751780 0.103 Uiso 1 1 calc R . . . .
C52 C 0.9867(6) 0.9425(4) 0.5781(3) 0.1036(19) Uani 1 1 d . U . . .
H52A H 1.057136 0.952164 0.571849 0.124 Uiso 1 1 calc R . . . .
H52B H 0.995481 0.922651 0.616689 0.124 Uiso 1 1 calc R . . . .
C25 C 0.3898(6) 0.9699(3) 0.6734(3) 0.0946(18) Uani 1 1 d . U . . .
H25A H 0.378286 0.941933 0.639125 0.114 Uiso 1 1 calc R . . . .
H25B H 0.320644 0.985723 0.677218 0.114 Uiso 1 1 calc R . . . .
C48 C 0.7248(5) 0.6336(3) 0.7790(3) 0.0925(19) Uani 1 1 d . U . . .
H48A H 0.755429 0.613084 0.816329 0.139 Uiso 1 1 calc GR . . . .
H48B H 0.659710 0.611998 0.759310 0.139 Uiso 1 1 calc GR . . . .
H48C H 0.708959 0.677532 0.785850 0.139 Uiso 1 1 calc GR . . . .
C50 C 0.7393(6) 0.9002(3) 0.4640(3) 0.0844(14) Uani 1 1 d . U . . .
H50A H 0.782932 0.897675 0.435398 0.101 Uiso 1 1 calc R . . . .
H50B H 0.686069 0.933536 0.450743 0.101 Uiso 1 1 calc R . . . .
C40 C 1.0656(5) 0.6743(3) 0.8477(3) 0.0869(16) Uani 1 1 d . U . . .
H40 H 1.110216 0.657406 0.882195 0.104 Uiso 1 1 calc R . . . .
C26 C 0.4632(6) 1.0250(3) 0.6674(3) 0.0929(18) Uani 1 1 d . U . . .
H26A H 0.483556 1.022388 0.629974 0.112 Uiso 1 1 calc R . . . .
H26B H 0.427731 1.065674 0.669297 0.112 Uiso 1 1 calc R . . . .
C20 C 0.5575(7) 0.5559(4) 0.6050(4) 0.119(3) Uani 1 1 d . U . . .
H20A H 0.517469 0.569108 0.632874 0.178 Uiso 1 1 calc GR . . . .
H20B H 0.622793 0.535203 0.625906 0.178 Uiso 1 1 calc GR . . . .
H20C H 0.514973 0.526476 0.577012 0.178 Uiso 1 1 calc GR . . . .
C54 C 0.8147(7) 0.9903(3) 0.5265(3) 0.0967(17) Uani 1 1 d . U . . .
H54A H 0.753277 1.007283 0.538932 0.116 Uiso 1 1 calc R . . . .
H54B H 0.816870 1.009462 0.488793 0.116 Uiso 1 1 calc R . . . .
C45 C 1.0928(7) 0.8696(3) 0.7928(3) 0.113(2) Uani 1 1 d . U . . .
H45A H 1.033245 0.877297 0.810077 0.170 Uiso 1 1 calc GR . . . .
H45B H 1.108858 0.907950 0.773913 0.170 Uiso 1 1 calc GR . . . .
H45C H 1.154686 0.857134 0.823377 0.170 Uiso 1 1 calc GR . . . .
C21 C 0.6579(6) 0.5975(4) 0.5325(3) 0.109(2) Uani 1 1 d . U . . .
H21A H 0.626586 0.563218 0.506461 0.163 Uiso 1 1 calc GR . . . .
H21B H 0.726724 0.584394 0.556517 0.163 Uiso 1 1 calc GR . . . .
H21C H 0.666812 0.634350 0.509462 0.163 Uiso 1 1 calc GR . . . .
C44 C 1.1543(6) 0.8048(4) 0.7164(4) 0.113(2) Uani 1 1 d . U . . .
H44A H 1.216492 0.788586 0.744630 0.170 Uiso 1 1 calc GR . . . .
H44B H 1.172268 0.844229 0.699945 0.170 Uiso 1 1 calc GR . . . .
H44C H 1.130673 0.774042 0.685213 0.170 Uiso 1 1 calc GR . . . .
C53 C 0.9177(7) 1.0027(3) 0.5727(3) 0.1040(19) Uani 1 1 d . U . . .
H53A H 0.902290 1.012491 0.610602 0.125 Uiso 1 1 calc R . . . .
H53B H 0.955420 1.038838 0.561088 0.125 Uiso 1 1 calc R . . . .
C17 C 0.2202(7) 0.7891(4) 0.5712(4) 0.133(3) Uani 1 1 d . U . . .
H17A H 0.158335 0.773345 0.542466 0.200 Uiso 1 1 calc GR . . . .
H17B H 0.203682 0.830102 0.585587 0.200 Uiso 1 1 calc GR . . . .
H17C H 0.239175 0.759586 0.603805 0.200 Uiso 1 1 calc GR . . . .
C18 C 0.2880(7) 0.8423(4) 0.4913(4) 0.139(3) Uani 1 1 d . U . . .
H18A H 0.347843 0.844607 0.473399 0.209 Uiso 1 1 calc GR . . . .
H18B H 0.274631 0.883996 0.505466 0.209 Uiso 1 1 calc GR . . . .
H18C H 0.225257 0.827895 0.462468 0.209 Uiso 1 1 calc GR . . . .
C47 C 0.8252(6) 0.5622(4) 0.7271(4) 0.124(3) Uani 1 1 d . U . . .
H47A H 0.868500 0.561437 0.698746 0.186 Uiso 1 1 calc GR . . . .
H47B H 0.758295 0.540578 0.710755 0.186 Uiso 1 1 calc GR . . . .
H47C H 0.862869 0.540892 0.762795 0.186 Uiso 1 1 calc GR . . . .

loop_
_atom_site_aniso_label
_atom_site_aniso_U_11
_atom_site_aniso_U_22
_atom_site_aniso_U_33
_atom_site_aniso_U_23
_atom_site_aniso_U_13
_atom_site_aniso_U_12
Br2 0.0730(4) 0.0626(4) 0.0551(3) -0.0145(3) 0.0161(3) -0.0179(3)
Cu1 0.0453(4) 0.0565(4) 0.0350(3) 0.0001(3) 0.0089(3) -0.0045(3)
Cu3 0.0428(3) 0.0581(4) 0.0352(3) -0.0052(3) 0.0079(2) 0.0107(3)
Br1 0.0837(4) 0.0707(4) 0.0535(3) 0.0070(3) 0.0054(3) 0.0331(3)
Cu2 0.0628(4) 0.0450(3) 0.0479(3) -0.0031(3) 0.0139(3) 0.0120(3)
Cu4 0.0725(5) 0.0380(3) 0.0466(3) -0.0004(3) 0.0216(3) -0.0050(3)
N5 0.036(2) 0.047(2) 0.0304(19) 0.0029(16) 0.0060(16) 0.0043(17)
N2 0.041(2) 0.040(2) 0.036(2) -0.0016(16) 0.0087(17) 0.0011(17)
N4 0.060(3) 0.049(2) 0.034(2) 0.0048(18) 0.0126(19) 0.003(2)
N1 0.052(3) 0.056(3) 0.036(2) -0.0090(18) 0.0125(19) 0.001(2)
C36 0.048(2) 0.046(2) 0.045(2) -0.0008(18) 0.0159(18) 0.0045(19)
C2 0.043(2) 0.056(2) 0.036(2) -0.0015(19) 0.0102(18) 0.005(2)
C9 0.048(2) 0.055(2) 0.045(2) -0.0027(19) 0.0126(18) -0.0030(19)
C35 0.068(2) 0.059(2) 0.042(2) -0.0078(19) 0.0229(19) -0.010(2)
C10 0.052(2) 0.055(2) 0.048(2) -0.0050(19) 0.0139(19) -0.008(2)
C30 0.053(2) 0.051(2) 0.045(2) -0.0103(19) 0.0208(19) -0.005(2)
N3 0.069(3) 0.052(3) 0.064(3) -0.018(2) 0.015(2) 0.010(2)
C29 0.054(2) 0.045(2) 0.038(2) -0.0015(18) 0.0192(18) -0.0018(19)
C37 0.052(2) 0.059(2) 0.045(2) 0.0048(19) 0.0124(19) 0.011(2)
C3 0.050(2) 0.066(2) 0.042(2) 0.004(2) 0.0167(19) 0.008(2)
C28 0.062(2) 0.043(2) 0.036(2) -0.0002(17) 0.0192(18) -0.0045(19)
C8 0.056(2) 0.073(2) 0.043(2) -0.001(2) 0.0202(19) 0.007(2)
C1 0.051(2) 0.057(2) 0.038(2) -0.0070(19) 0.0127(18) 0.007(2)
N6 0.121(5) 0.037(2) 0.064(3) 0.005(2) 0.038(3) -0.011(3)
C11 0.054(3) 0.067(3) 0.054(2) 0.000(2) 0.009(2) -0.005(2)
C15 0.062(3) 0.060(3) 0.055(2) -0.010(2) 0.004(2) -0.007(2)
C22 0.062(3) 0.072(3) 0.046(2) -0.013(2) 0.011(2) 0.006(2)
C7 0.070(3) 0.085(3) 0.046(2) -0.005(2) 0.019(2) 0.009(2)
C42 0.068(3) 0.068(3) 0.051(2) 0.013(2) 0.006(2) 0.005(2)
C38 0.057(3) 0.066(3) 0.055(2) 0.003(2) 0.003(2) 0.007(2)
C31 0.061(3) 0.068(3) 0.057(2) -0.014(2) 0.021(2) -0.002(2)
C49 0.088(3) 0.066(3) 0.043(2) 0.002(2) 0.014(2) 0.002(2)
C34 0.080(3) 0.076(3) 0.046(2) -0.009(2) 0.024(2) -0.006(2)
C4 0.058(3) 0.079(3) 0.052(2) 0.006(2) 0.018(2) 0.000(2)
C46 0.069(3) 0.067(3) 0.064(3) 0.020(2) 0.012(2) -0.001(3)
C12 0.068(3) 0.081(3) 0.059(3) 0.003(3) 0.000(2) -0.011(3)
C13 0.076(3) 0.083(3) 0.061(3) -0.011(3) 0.002(2) -0.017(3)
C19 0.077(3) 0.063(3) 0.075(3) -0.021(3) 0.007(3) 0.003(3)
C6 0.078(3) 0.102(3) 0.053(3) 0.007(3) 0.033(3) 0.010(3)
C5 0.067(3) 0.097(3) 0.064(3) 0.014(3) 0.028(3) 0.005(3)
C43 0.060(3) 0.071(3) 0.070(3) -0.002(3) 0.008(2) -0.002(3)
C23 0.079(3) 0.075(3) 0.064(3) -0.020(2) 0.013(2) 0.013(2)
C24 0.074(3) 0.086(3) 0.076(3) -0.022(3) 0.021(3) 0.016(3)
C16 0.061(3) 0.082(3) 0.076(3) 0.000(3) 0.000(3) 0.007(3)
C32 0.065(3) 0.086(3) 0.069(3) -0.023(3) 0.029(3) 0.001(3)
C33 0.083(3) 0.088(3) 0.061(3) -0.022(3) 0.035(3) -0.006(3)
C41 0.085(3) 0.084(3) 0.064(3) 0.024(3) -0.005(3) -0.001(3)
C14 0.080(3) 0.070(3) 0.065(3) -0.019(2) 0.007(3) -0.010(3)
C39 0.071(3) 0.085(3) 0.068(3) 0.005(3) -0.013(3) 0.001(3)
C51 0.105(3) 0.074(3) 0.072(3) 0.003(2) 0.042(3) -0.023(3)
C27 0.094(4) 0.073(3) 0.087(3) -0.017(3) 0.015(3) 0.021(3)
C52 0.119(4) 0.104(4) 0.099(4) -0.007(3) 0.049(3) -0.039(4)
C25 0.081(4) 0.103(4) 0.094(4) -0.021(3) 0.012(3) 0.035(3)
C48 0.084(4) 0.106(5) 0.093(4) 0.018(4) 0.033(3) -0.003(4)
C50 0.119(3) 0.072(3) 0.063(3) 0.012(2) 0.024(3) -0.008(3)
C40 0.088(3) 0.090(3) 0.063(3) 0.019(3) -0.018(3) 0.004(3)
C26 0.095(4) 0.082(4) 0.093(4) -0.015(3) 0.006(3) 0.041(3)
C20 0.124(5) 0.100(5) 0.118(5) 0.012(4) 0.003(5) 0.019(5)
C54 0.138(4) 0.072(3) 0.088(3) 0.012(3) 0.042(3) -0.020(3)
C45 0.125(5) 0.091(5) 0.107(5) -0.012(4) -0.002(4) -0.026(4)
C21 0.089(5) 0.109(5) 0.125(5) -0.033(4) 0.021(4) 0.012(4)
C44 0.107(5) 0.112(5) 0.129(5) 0.015(4) 0.044(4) -0.002(4)
C53 0.144(4) 0.083(4) 0.097(4) 0.005(3) 0.052(4) -0.042(4)
C17 0.110(5) 0.128(5) 0.168(6) -0.030(5) 0.045(5) 0.016(5)
C18 0.153(6) 0.103(5) 0.119(5) 0.011(5) -0.045(5) 0.023(5)
C47 0.105(5) 0.108(5) 0.146(6) -0.027(5) 0.009(5) -0.004(5)

loop_
_atom_type_symbol
_atom_type_description
_atom_type_scat_dispersion_real
_atom_type_scat_dispersion_imag
_atom_type_scat_source
C C 0.0033 0.0016 'International Tables Vol C Tables 4.2.6.8 and 6.1.1.4'
H H 0.0000 0.0000 'International Tables Vol C Tables 4.2.6.8 and 6.1.1.4'
Br Br -0.2901 2.4595 'International Tables Vol C Tables 4.2.6.8 and 6.1.1.4'
Cu Cu 0.3201 1.2651 'International Tables Vol C Tables 4.2.6.8 and 6.1.1.4'
N N 0.0061 0.0033 'International Tables Vol C Tables 4.2.6.8 and 6.1.1.4'

loop_
_geom_angle_atom_site_label_1
_geom_angle_atom_site_label_2
_geom_angle_atom_site_label_3
_geom_angle
_geom_angle_site_symmetry_1
_geom_angle_site_symmetry_3
_geom_angle_publ_flag
Cu2 Br2 Cu3 52.66(2) . . ?
Cu4 Br2 Cu3 64.32(2) . . ?
Cu4 Br2 Cu2 68.16(2) . . ?
Cu3 Cu1 Br1 101.18(3) . . ?
Cu3 Cu1 Cu2 54.06(2) . . ?
Br1 Cu1 Cu2 51.21(2) . . ?
Cu4 Cu1 Cu3 68.40(2) . . ?
Cu4 Cu1 Br1 62.62(3) . . ?
Cu4 Cu1 Cu2 66.23(2) . . ?
N2 Cu1 Cu3 102.73(10) . . ?
N2 Cu1 Br1 108.31(11) . . ?
N2 Cu1 Cu2 97.95(11) . . ?
N2 Cu1 Cu4 164.18(11) . . ?
N2 Cu1 C28 139.95(17) . . ?
C28 Cu1 Cu3 86.57(13) . . ?
C28 Cu1 Br1 107.83(13) . . ?
C28 Cu1 Cu2 118.09(13) . . ?
C28 Cu1 Cu4 54.63(13) . . ?
Cu1 Cu3 Br2 101.34(3) . . ?
Cu1 Cu3 Cu4 54.18(2) . . ?
Cu2 Cu3 Br2 62.27(2) . . ?
Cu2 Cu3 Cu1 69.18(2) . . ?
Cu2 Cu3 Cu4 66.66(2) . . ?
Cu4 Cu3 Br2 51.29(2) . . ?
N5 Cu3 Br2 107.39(11) . . ?
N5 Cu3 Cu1 102.93(10) . . ?
N5 Cu3 Cu2 163.89(11) . . ?
N5 Cu3 Cu4 97.27(10) . . ?
N5 Cu3 C1 141.20(18) . . ?
C1 Cu3 Br2 107.57(14) . . ?
C1 Cu3 Cu1 86.15(13) . . ?
C1 Cu3 Cu2 54.09(14) . . ?
C1 Cu3 Cu4 117.67(14) . . ?
Cu2 Br1 Cu1 65.64(2) . . ?
Cu2 Br1 Cu4 68.25(2) . . ?
Cu4 Br1 Cu1 52.65(2) . . ?
Br2 Cu2 Cu1 95.78(2) . . ?
Br2 Cu2 Cu4 50.83(2) . . ?
Cu1 Cu2 Cu4 50.350(19) . . ?
Cu3 Cu2 Br2 65.06(2) . . ?
Cu3 Cu2 Cu1 56.75(2) . . ?
Cu3 Cu2 Cu4 62.34(2) . . ?
Br1 Cu2 Br2 99.58(3) . . ?
Br1 Cu2 Cu1 63.15(2) . . ?
Br1 Cu2 Cu3 114.61(3) . . ?
Br1 Cu2 Cu4 60.80(2) . . ?
N3 Cu2 Br2 101.79(13) . . ?
N3 Cu2 Cu1 162.27(13) . . ?
N3 Cu2 Cu3 129.69(12) . . ?
N3 Cu2 Br1 115.46(12) . . ?
N3 Cu2 Cu4 146.31(13) . . ?
C1 Cu2 Br2 108.12(14) . . ?
C1 Cu2 Cu1 77.52(12) . . ?
C1 Cu2 Cu3 51.83(13) . . ?
C1 Cu2 Br1 133.70(13) . . ?
C1 Cu2 Cu4 111.45(13) . . ?
C1 Cu2 N3 94.58(18) . . ?
Br2 Cu4 Cu1 116.29(3) . . ?
Br2 Cu4 Cu3 64.39(2) . . ?
Br2 Cu4 Br1 99.84(3) . . ?
Br2 Cu4 Cu2 61.01(2) . . ?
Cu1 Cu4 Cu3 57.42(2) . . ?
Cu1 Cu4 Br1 64.73(3) . . ?
Cu1 Cu4 Cu2 63.42(2) . . ?
Cu3 Cu4 Cu2 50.998(19) . . ?
Br1 Cu4 Cu3 96.05(3) . . ?
Br1 Cu4 Cu2 50.95(2) . . ?
C28 Cu4 Br2 135.87(13) . . ?
C28 Cu4 Cu1 51.60(13) . . ?
C28 Cu4 Cu3 78.41(12) . . ?
C28 Cu4 Br1 107.17(14) . . ?
C28 Cu4 Cu2 112.54(13) . . ?
C28 Cu4 N6 93.45(16) . . ?
N6 Cu4 Br2 114.52(13) . . ?
N6 Cu4 Cu1 128.92(13) . . ?
N6 Cu4 Cu3 161.79(15) . . ?
N6 Cu4 Br1 101.94(15) . . ?
N6 Cu4 Cu2 146.13(14) . . ?
C36 N5 Cu3 126.2(3) . . ?
C36 N5 C37 116.0(4) . . ?
C37 N5 Cu3 117.8(3) . . ?
C9 N2 Cu1 126.6(3) . . ?
C9 N2 C10 116.3(4) . . ?
C10 N2 Cu1 117.1(3) . . ?
C35 N4 C28 112.7(4) . . ?
C35 N4 C49 124.8(4) . . ?
C28 N4 C49 121.1(4) . . ?
C8 N1 C1 111.8(4) . . ?
C8 N1 C22 124.4(4) . . ?
C1 N1 C22 122.3(4) . . ?
N5 C36 H36 116.1 . . ?
N5 C36 C29 127.8(4) . . ?
C29 C36 H36 116.1 . . ?
C9 C2 C3 122.3(5) . . ?
C1 C2 C9 128.2(4) . . ?
C1 C2 C3 109.3(4) . . ?
N2 C9 C2 127.5(5) . . ?
N2 C9 H9 116.3 . . ?
C2 C9 H9 116.3 . . ?
N4 C35 C30 107.2(4) . . ?
N4 C35 C34 130.3(5) . . ?
C30 C35 C34 122.5(5) . . ?
C11 C10 N2 119.8(4) . . ?
C15 C10 N2 118.9(5) . . ?
C15 C10 C11 121.3(5) . . ?
C35 C30 C29 106.6(4) . . ?
C35 C30 C31 119.5(4) . . ?
C31 C30 C29 133.9(5) . . ?
C23 N3 Cu2 111.9(3) . . ?
C23 N3 C24 112.8(5) . . ?
C23 N3 C27 110.4(4) . . ?
C24 N3 Cu2 106.5(3) . . ?
C24 N3 C27 102.6(5) . . ?
C27 N3 Cu2 112.2(4) . . ?
C36 C29 C30 122.8(4) . . ?
C28 C29 C36 128.4(4) . . ?
C28 C29 C30 108.7(4) . . ?
C42 C37 N5 118.7(5) . . ?
C42 C37 C38 121.9(5) . . ?
C38 C37 N5 119.4(5) . . ?
C8 C3 C2 105.8(5) . . ?
C4 C3 C2 135.9(5) . . ?
C4 C3 C8 118.3(5) . . ?
Cu1 C28 Cu4 73.77(16) . . ?
N4 C28 Cu1 118.6(3) . . ?
N4 C28 Cu4 109.4(3) . . ?
N4 C28 C29 104.9(4) . . ?
C29 C28 Cu1 125.3(3) . . ?
C29 C28 Cu4 122.2(3) . . ?
N1 C8 C3 107.9(4) . . ?
N1 C8 C7 129.7(5) . . ?
C3 C8 C7 122.4(5) . . ?
Cu3 C1 Cu2 74.08(17) . . ?
N1 C1 Cu3 117.7(3) . . ?
N1 C1 Cu2 108.7(3) . . ?
N1 C1 C2 105.2(4) . . ?
C2 C1 Cu3 124.0(3) . . ?
C2 C1 Cu2 124.8(3) . . ?
C51 N6 Cu4 106.7(3) . . ?
C51 N6 C54 103.7(5) . . ?
C50 N6 Cu4 111.5(4) . . ?
C50 N6 C51 112.7(5) . . ?
C50 N6 C54 110.0(5) . . ?
C54 N6 Cu4 112.0(4) . . ?
C10 C11 C16 121.3(5) . . ?
C12 C11 C10 118.2(5) . . ?
C12 C11 C16 120.5(5) . . ?
C10 C15 C19 122.5(5) . . ?
C10 C15 C14 117.5(5) . . ?
C14 C15 C19 119.9(5) . . ?
N1 C22 H22A 108.9 . . ?
N1 C22 H22B 108.9 . . ?
N1 C22 C23 113.2(4) . . ?
H22A C22 H22B 107.7 . . ?
C23 C22 H22A 108.9 . . ?
C23 C22 H22B 108.9 . . ?
C8 C7 H7 121.7 . . ?
C6 C7 C8 116.5(5) . . ?
C6 C7 H7 121.7 . . ?
C37 C42 C46 122.5(5) . . ?
C41 C42 C37 118.1(6) . . ?
C41 C42 C46 119.4(5) . . ?
C37 C38 C43 121.9(5) . . ?
C39 C38 C37 116.9(5) . . ?
C39 C38 C43 121.2(5) . . ?
C30 C31 H31 120.9 . . ?
C32 C31 C30 118.1(5) . . ?
C32 C31 H31 120.9 . . ?
N4 C49 H49A 109.0 . . ?
N4 C49 H49B 109.0 . . ?
N4 C49 C50 113.0(5) . . ?
H49A C49 H49B 107.8 . . ?
C50 C49 H49A 109.0 . . ?
C50 C49 H49B 109.0 . . ?
C35 C34 H34 121.7 . . ?
C33 C34 C35 116.5(6) . . ?
C33 C34 H34 121.7 . . ?
C3 C4 H4 120.3 . . ?
C5 C4 C3 119.5(6) . . ?
C5 C4 H4 120.3 . . ?
C42 C46 H46 107.7 . . ?
C42 C46 C47 111.7(5) . . ?
C48 C46 C42 111.2(5) . . ?
C48 C46 H46 107.7 . . ?
C48 C46 C47 110.5(6) . . ?
C47 C46 H46 107.7 . . ?
C11 C12 H12 119.8 . . ?
C13 C12 C11 120.5(6) . . ?
C13 C12 H12 119.8 . . ?
C12 C13 H13 119.1 . . ?
C12 C13 C14 121.8(6) . . ?
C14 C13 H13 119.1 . . ?
C15 C19 H19 107.6 . . ?
C15 C19 C20 109.5(6) . . ?
C20 C19 H19 107.6 . . ?
C21 C19 C15 112.6(5) . . ?
C21 C19 H19 107.6 . . ?
C21 C19 C20 111.9(6) . . ?
C7 C6 H6 119.1 . . ?
C5 C6 C7 121.8(5) . . ?
C5 C6 H6 119.1 . . ?
C4 C5 H5 119.3 . . ?
C6 C5 C4 121.4(6) . . ?
C6 C5 H5 119.3 . . ?
C38 C43 H43 106.9 . . ?
C38 C43 C45 112.8(5) . . ?
C38 C43 C44 111.2(5) . . ?
C45 C43 H43 106.9 . . ?
C45 C43 C44 111.6(6) . . ?
C44 C43 H43 106.9 . . ?
N3 C23 C22 115.3(4) . . ?
N3 C23 H23A 108.5 . . ?
N3 C23 H23B 108.5 . . ?
C22 C23 H23A 108.5 . . ?
C22 C23 H23B 108.5 . . ?
H23A C23 H23B 107.5 . . ?
N3 C24 H24A 110.9 . . ?
N3 C24 H24B 110.9 . . ?
N3 C24 C25 104.5(5) . . ?
H24A C24 H24B 108.9 . . ?
C25 C24 H24A 110.9 . . ?
C25 C24 H24B 110.9 . . ?
C11 C16 H16 107.2 . . ?
C11 C16 C17 111.2(6) . . ?
C11 C16 C18 112.2(6) . . ?
C17 C16 H16 107.2 . . ?
C18 C16 H16 107.2 . . ?
C18 C16 C17 111.5(7) . . ?
C31 C32 H32 119.6 . . ?
C33 C32 C31 120.9(6) . . ?
C33 C32 H32 119.6 . . ?
C34 C33 C32 122.5(5) . . ?
C34 C33 H33 118.8 . . ?
C32 C33 H33 118.8 . . ?
C42 C41 H41 119.8 . . ?
C40 C41 C42 120.3(6) . . ?
C40 C41 H41 119.8 . . ?
C15 C14 H14 119.7 . . ?
C13 C14 C15 120.6(6) . . ?
C13 C14 H14 119.7 . . ?
C38 C39 H39 119.4 . . ?
C40 C39 C38 121.3(6) . . ?
C40 C39 H39 119.4 . . ?
N6 C51 H51A 110.8 . . ?
N6 C51 H51B 110.8 . . ?
N6 C51 C52 104.9(6) . . ?
H51A C51 H51B 108.8 . . ?
C52 C51 H51A 110.8 . . ?
C52 C51 H51B 110.8 . . ?
N3 C27 H27A 110.7 . . ?
N3 C27 H27B 110.7 . . ?
N3 C27 C26 105.5(5) . . ?
H27A C27 H27B 108.8 . . ?
C26 C27 H27A 110.7 . . ?
C26 C27 H27B 110.7 . . ?
C51 C52 H52A 111.1 . . ?
C51 C52 H52B 111.1 . . ?
C51 C52 C53 103.2(6) . . ?
H52A C52 H52B 109.1 . . ?
C53 C52 H52A 111.1 . . ?
C53 C52 H52B 111.1 . . ?
C24 C25 H25A 110.7 . . ?
C24 C25 H25B 110.7 . . ?
H25A C25 H25B 108.8 . . ?
C26 C25 C24 105.2(6) . . ?
C26 C25 H25A 110.7 . . ?
C26 C25 H25B 110.7 . . ?
C46 C48 H48A 109.5 . . ?
C46 C48 H48B 109.5 . . ?
C46 C48 H48C 109.5 . . ?
H48A C48 H48B 109.5 . . ?
H48A C48 H48C 109.5 . . ?
H48B C48 H48C 109.5 . . ?
N6 C50 C49 115.1(5) . . ?
N6 C50 H50A 108.5 . . ?
N6 C50 H50B 108.5 . . ?
C49 C50 H50A 108.5 . . ?
C49 C50 H50B 108.5 . . ?
H50A C50 H50B 107.5 . . ?
C41 C40 C39 121.5(6) . . ?
C41 C40 H40 119.3 . . ?
C39 C40 H40 119.3 . . ?
C27 C26 C25 105.6(6) . . ?
C27 C26 H26A 110.6 . . ?
C27 C26 H26B 110.6 . . ?
C25 C26 H26A 110.6 . . ?
C25 C26 H26B 110.6 . . ?
H26A C26 H26B 108.8 . . ?
C19 C20 H20A 109.5 . . ?
C19 C20 H20B 109.5 . . ?
C19 C20 H20C 109.5 . . ?
H20A C20 H20B 109.5 . . ?
H20A C20 H20C 109.5 . . ?
H20B C20 H20C 109.5 . . ?
N6 C54 H54A 111.0 . . ?
N6 C54 H54B 111.0 . . ?
N6 C54 C53 104.0(6) . . ?
H54A C54 H54B 109.0 . . ?
C53 C54 H54A 111.0 . . ?
C53 C54 H54B 111.0 . . ?
C43 C45 H45A 109.5 . . ?
C43 C45 H45B 109.5 . . ?
C43 C45 H45C 109.5 . . ?
H45A C45 H45B 109.5 . . ?
H45A C45 H45C 109.5 . . ?
H45B C45 H45C 109.5 . . ?
C19 C21 H21A 109.5 . . ?
C19 C21 H21B 109.5 . . ?
C19 C21 H21C 109.5 . . ?
H21A C21 H21B 109.5 . . ?
H21A C21 H21C 109.5 . . ?
H21B C21 H21C 109.5 . . ?
C43 C44 H44A 109.5 . . ?
C43 C44 H44B 109.5 . . ?
C43 C44 H44C 109.5 . . ?
H44A C44 H44B 109.5 . . ?
H44A C44 H44C 109.5 . . ?
H44B C44 H44C 109.5 . . ?
C52 C53 H53A 110.1 . . ?
C52 C53 H53B 110.1 . . ?
C54 C53 C52 107.8(6) . . ?
C54 C53 H53A 110.1 . . ?
C54 C53 H53B 110.1 . . ?
H53A C53 H53B 108.5 . . ?
C16 C17 H17A 109.5 . . ?
C16 C17 H17B 109.5 . . ?
C16 C17 H17C 109.5 . . ?
H17A C17 H17B 109.5 . . ?
H17A C17 H17C 109.5 . . ?
H17B C17 H17C 109.5 . . ?
C16 C18 H18A 109.5 . . ?
C16 C18 H18B 109.5 . . ?
C16 C18 H18C 109.5 . . ?
H18A C18 H18B 109.5 . . ?
H18A C18 H18C 109.5 . . ?
H18B C18 H18C 109.5 . . ?
C46 C47 H47A 109.5 . . ?
C46 C47 H47B 109.5 . . ?
C46 C47 H47C 109.5 . . ?
H47A C47 H47B 109.5 . . ?
H47A C47 H47C 109.5 . . ?
H47B C47 H47C 109.5 . . ?

loop_
_geom_bond_atom_site_label_1
_geom_bond_atom_site_label_2
_geom_bond_distance
_geom_bond_site_symmetry_2
_geom_bond_publ_flag
Br2 Cu3 2.7895(8) . ?
Br2 Cu2 2.7231(9) . ?
Br2 Cu4 2.4139(8) . ?
Cu1 Cu3 2.5266(8) . ?
Cu1 Br1 2.7658(8) . ?
Cu1 Cu2 2.8238(8) . ?
Cu1 Cu4 2.4313(8) . ?
Cu1 N2 1.931(4) . ?
Cu1 C28 1.985(5) . ?
Cu3 Cu2 2.4459(8) . ?
Cu3 Cu4 2.7879(8) . ?
Cu3 N5 1.933(4) . ?
Cu3 C1 2.000(5) . ?
Br1 Cu2 2.4162(8) . ?
Br1 Cu4 2.7159(9) . ?
Cu2 Cu4 2.8899(9) . ?
Cu2 N3 2.161(4) . ?
Cu2 C1 2.060(5) . ?
Cu4 C28 2.065(5) . ?
Cu4 N6 2.144(4) . ?
N5 C36 1.298(5) . ?
N5 C37 1.446(6) . ?
N2 C9 1.295(5) . ?
N2 C10 1.445(6) . ?
N4 C35 1.382(6) . ?
N4 C28 1.387(5) . ?
N4 C49 1.461(6) . ?
N1 C8 1.377(6) . ?
N1 C1 1.386(5) . ?
N1 C22 1.464(6) . ?
C36 H36 0.9300 . ?
C36 C29 1.418(6) . ?
C2 C9 1.427(6) . ?
C2 C3 1.442(6) . ?
C2 C1 1.407(7) . ?
C9 H9 0.9300 . ?
C35 C30 1.392(7) . ?
C35 C34 1.392(7) . ?
C10 C11 1.404(7) . ?
C10 C15 1.380(7) . ?
C30 C29 1.457(6) . ?
C30 C31 1.397(7) . ?
N3 C23 1.474(7) . ?
N3 C24 1.485(7) . ?
N3 C27 1.488(7) . ?
C29 C28 1.409(6) . ?
C37 C42 1.401(7) . ?
C37 C38 1.407(7) . ?
C3 C8 1.401(7) . ?
C3 C4 1.398(7) . ?
C8 C7 1.406(7) . ?
N6 C51 1.479(8) . ?
N6 C50 1.473(7) . ?
N6 C54 1.489(7) . ?
C11 C12 1.386(7) . ?
C11 C16 1.500(8) . ?
C15 C19 1.518(8) . ?
C15 C14 1.403(7) . ?
C22 H22A 0.9700 . ?
C22 H22B 0.9700 . ?
C22 C23 1.509(7) . ?
C7 H7 0.9300 . ?
C7 C6 1.388(8) . ?
C42 C46 1.516(8) . ?
C42 C41 1.383(7) . ?
C38 C43 1.500(8) . ?
C38 C39 1.386(7) . ?
C31 H31 0.9300 . ?
C31 C32 1.390(7) . ?
C49 H49A 0.9700 . ?
C49 H49B 0.9700 . ?
C49 C50 1.523(8) . ?
C34 H34 0.9300 . ?
C34 C33 1.375(8) . ?
C4 H4 0.9300 . ?
C4 C5 1.375(7) . ?
C46 H46 0.9800 . ?
C46 C48 1.490(8) . ?
C46 C47 1.517(9) . ?
C12 H12 0.9300 . ?
C12 C13 1.340(8) . ?
C13 H13 0.9300 . ?
C13 C14 1.354(8) . ?
C19 H19 0.9800 . ?
C19 C20 1.525(9) . ?
C19 C21 1.509(8) . ?
C6 H6 0.9300 . ?
C6 C5 1.370(8) . ?
C5 H5 0.9300 . ?
C43 H43 0.9800 . ?
C43 C45 1.506(8) . ?
C43 C44 1.526(9) . ?
C23 H23A 0.9700 . ?
C23 H23B 0.9700 . ?
C24 H24A 0.9700 . ?
C24 H24B 0.9700 . ?
C24 C25 1.533(8) . ?
C16 H16 0.9800 . ?
C16 C17 1.516(10) . ?
C16 C18 1.505(9) . ?
C32 H32 0.9300 . ?
C32 C33 1.378(8) . ?
C33 H33 0.9300 . ?
C41 H41 0.9300 . ?
C41 C40 1.362(8) . ?
C14 H14 0.9300 . ?
C39 H39 0.9300 . ?
C39 C40 1.366(8) . ?
C51 H51A 0.9700 . ?
C51 H51B 0.9700 . ?
C51 C52 1.521(9) . ?
C27 H27A 0.9700 . ?
C27 H27B 0.9700 . ?
C27 C26 1.511(8) . ?
C52 H52A 0.9700 . ?
C52 H52B 0.9700 . ?
C52 C53 1.523(10) . ?
C25 H25A 0.9700 . ?
C25 H25B 0.9700 . ?
C25 C26 1.513(9) . ?
C48 H48A 0.9600 . ?
C48 H48B 0.9600 . ?
C48 H48C 0.9600 . ?
C50 H50A 0.9700 . ?
C50 H50B 0.9700 . ?
C40 H40 0.9300 . ?
C26 H26A 0.9700 . ?
C26 H26B 0.9700 . ?
C20 H20A 0.9600 . ?
C20 H20B 0.9600 . ?
C20 H20C 0.9600 . ?
C54 H54A 0.9700 . ?
C54 H54B 0.9700 . ?
C54 C53 1.505(9) . ?
C45 H45A 0.9600 . ?
C45 H45B 0.9600 . ?
C45 H45C 0.9600 . ?
C21 H21A 0.9600 . ?
C21 H21B 0.9600 . ?
C21 H21C 0.9600 . ?
C44 H44A 0.9600 . ?
C44 H44B 0.9600 . ?
C44 H44C 0.9600 . ?
C53 H53A 0.9700 . ?
C53 H53B 0.9700 . ?
C17 H17A 0.9600 . ?
C17 H17B 0.9600 . ?
C17 H17C 0.9600 . ?
C18 H18A 0.9600 . ?
C18 H18B 0.9600 . ?
C18 H18C 0.9600 . ?
C47 H47A 0.9600 . ?
C47 H47B 0.9600 . ?
C47 H47C 0.9600 . ?

loop_
_smtbx_masks_void_nr
_smtbx_masks_void_average_x
_smtbx_masks_void_average_y
_smtbx_masks_void_average_z
_smtbx_masks_void_volume
_smtbx_masks_void_count_electrons
_smtbx_masks_void_content
1 0.000 0.000 0.000 678.1 63.5 ?
2 0.000 0.500 0.500 678.1 63.5 ?
